data_2005219
loop_
_publ_author_name
'\"Ulk\"u, D.'
'Tahir, M. N.'
'\"U\,car, G.'
'Atakol, O.'

_publ_section_title
(Pyrrolidine-<i>N</i>)[1-(2-thiophenyliminomethyl)-2-naphtholato(2--)-<i>N</i>,<i>O</i>,<i>S</i>]nickel(II)
_journal_issue 8
_journal_name_full 'Acta Crystallographica Section C'
_journal_page_first 1884
_journal_page_last 1885
_journal_paper_doi 10.1107/S0108270196003848
_journal_volume 52
_journal_year 1996
_chemical_formula_iupac '[Ni (C17 H11 N1 O1 S1) (C4 H9 N1)]'
_chemical_formula_moiety 'C21 H20 N2 O S  Ni +2'
_chemical_formula_sum 'C21 H20 N2 Ni O S'
_chemical_formula_weight 407.18
_space_group_IT_number 14
_symmetry_cell_setting monoclinic
_symmetry_space_group_name_Hall '-P 2yn'
_symmetry_space_group_name_H-M 'P 1 21/n 1'
_atom_type_scat_source IntTabIV
_cell_angle_alpha 90
_cell_angle_beta 99.34(4)
_cell_angle_gamma 90
_cell_formula_units_Z 4
_cell_length_a 10.214(1)
_cell_length_b 9.361(2)
_cell_length_c 19.097(2)
_cell_measurement_reflns_used 25
_cell_measurement_temperature 295
_cell_measurement_theta_max 18.08
_cell_measurement_theta_min 10.02
_cell_volume 1801.7(5)
_computing_data_collection 'CAD-4-Express Software (Enraf-Nonius, 1993)'
_computing_data_reduction 'MolEN (Fair, 1990)'
_computing_molecular_graphics 'ORTEP (Johnson, 1965) in MolEN'
_computing_publication_material MolEN
_computing_structure_refinement 'MolEN LSFM'
_computing_structure_solution 'MolEN SIMPEL'
_diffrn_measurement_device 'Enraf-Nonius CAD-4'
_diffrn_measurement_method \w/2\q
_diffrn_radiation_type MoK\a
_diffrn_radiation_wavelength 0.71069
_diffrn_reflns_av_R_equivalents 0.02
_diffrn_reflns_limit_h_max 12
_diffrn_reflns_limit_h_min 0
_diffrn_reflns_limit_k_max 11
_diffrn_reflns_limit_k_min 0
_diffrn_reflns_limit_l_max 22
_diffrn_reflns_limit_l_min -22
_diffrn_reflns_number 3347
_diffrn_reflns_theta_max 25.01
_diffrn_reflns_theta_min 2.21
_diffrn_standards_decay_% -1.30
_diffrn_standards_interval_time 120
_diffrn_standards_number 3
_exptl_absorpt_coefficient_mu 1.203
_exptl_absorpt_correction_T_max 0.998
_exptl_absorpt_correction_T_min 0.903
_exptl_absorpt_correction_type 'empirical via \y scans (MolEN; Fair, 1990)'
_exptl_crystal_colour 'dark red'
_exptl_crystal_density_diffrn 1.501
_exptl_crystal_density_meas ?
_exptl_crystal_description irregular
_exptl_crystal_size_max 0.40
_exptl_crystal_size_mid 0.25
_exptl_crystal_size_min 0.15
_refine_diff_density_max 0.56
_refine_diff_density_min -0.14
_refine_ls_extinction_method none
_refine_ls_goodness_of_fit_obs 1.30
_refine_ls_number_parameters 235
_refine_ls_number_reflns 2079
_refine_ls_R_factor_obs 0.039
_refine_ls_shift/esd_max 0.0002
_refine_ls_structure_factor_coef F
_refine_ls_weighting_scheme unit
_refine_ls_wR_factor_obs 0.039
_reflns_number_observed 2079
_reflns_number_total 2969
_reflns_observed_criterion I>3\s(I)
_cod_data_source_file bm1064.cif
_cod_data_source_block Nipyrolidino
_cod_original_sg_symbol_H-M 'P 21/n'
_cod_original_formula_sum 'C21 H20 Ni N2 O S'
_cod_database_code 2005219

loop_
_symmetry_equiv_pos_as_xyz
x,y,z
-x,-y,-z
-x+1/2,y+1/2,-z+1/2
x+1/2,-y+1/2,z+1/2

loop_
_atom_site_aniso_label
_atom_site_aniso_U_11
_atom_site_aniso_U_22
_atom_site_aniso_U_33
_atom_site_aniso_U_12
_atom_site_aniso_U_13
_atom_site_aniso_U_23
_atom_site_aniso_type_symbol
Ni 0.0467(2) 0.0510(3) 0.0442(2) 0.0019(3) 0.0156(2) 0.0011(3) Ni
S 0.0614(6) 0.0687(8) 0.0636(6) -0.0129(7) 0.0253(5) -0.0052(7) S
O 0.053(2) 0.071(2) 0.0450(10) 0.000(2) 0.0160(10) -0.005(2) O
N1 0.043(2) 0.048(2) 0.042(2) 0.002(2) 0.0090(10) 0.000(2) N
N2 0.059(2) 0.057(2) 0.055(2) -0.002(2) 0.023(2) -0.003(2) N
C1 0.050(2) 0.051(3) 0.053(2) 0.003(2) 0.008(2) 0.005(2) C
C2 0.055(3) 0.055(3) 0.066(3) -0.007(2) 0.007(2) 0.003(3) C
C3 0.063(3) 0.063(3) 0.055(3) -0.002(3) -0.002(2) -0.006(3) C
C4 0.063(3) 0.085(4) 0.051(3) -0.003(3) 0.013(2) -0.009(3) C
C5 0.054(2) 0.073(3) 0.047(2) -0.010(3) 0.009(2) -0.006(3) C
C6 0.046(2) 0.045(2) 0.044(2) 0.001(2) 0.007(2) 0.000(2) C
C7 0.049(2) 0.051(3) 0.040(2) 0.004(2) 0.015(2) 0.001(2) C
C8 0.044(2) 0.045(2) 0.045(2) 0.006(2) 0.008(2) -0.001(2) C
C9 0.048(2) 0.042(2) 0.056(2) 0.006(2) 0.011(2) 0.003(2) C
C10 0.062(3) 0.063(3) 0.060(3) -0.007(3) 0.021(2) -0.001(3) C
C11 0.070(3) 0.072(3) 0.075(3) -0.005(3) 0.027(2) 0.008(3) C
C12 0.058(3) 0.069(3) 0.097(4) -0.011(3) 0.023(3) 0.012(3) C
C13 0.056(3) 0.059(3) 0.086(4) -0.008(3) 0.004(3) 0.001(3) C
C14 0.043(2) 0.047(3) 0.067(3) 0.003(2) 0.006(2) 0.004(2) C
C15 0.056(3) 0.067(3) 0.064(3) -0.004(3) -0.002(2) -0.008(3) C
C16 0.056(3) 0.070(3) 0.052(3) -0.001(3) 0.002(2) -0.010(3) C
C17 0.045(2) 0.050(3) 0.049(2) 0.007(2) 0.008(2) 0.000(2) C
C18 0.091(3) 0.067(3) 0.059(3) 0.001(3) 0.027(2) 0.011(3) C
C19 0.101(3) 0.076(3) 0.064(2) -0.037(3) 0.045(2) -0.022(3) C
C20 0.073(3) 0.078(4) 0.093(3) -0.015(3) 0.045(2) -0.024(3) C
C21 0.063(3) 0.072(4) 0.077(3) 0.011(3) 0.025(2) 0.000(3) C

loop_
_atom_site_label
_atom_site_fract_x
_atom_site_fract_y
_atom_site_fract_z
_atom_site_B_iso_or_equiv
_atom_site_thermal_displace_type
_atom_site_type_symbol
Ni .81182(5) .24988(7) .17530(3) 3.67(1) Beq Ni
S .6617(1) .0995(2) .13343(7) 4.96(3) Beq S
O .9462(3) .3614(4) .2226(2) 4.37(7) Beq O
N1 .8904(3) .2278(4) .0941(2) 3.46(7) Beq N
N2 .7203(4) .2941(4) .2545(2) 4.38(9) Beq N
C1 .7209(4) .0564(5) .0556(2) 4.0(1) Beq C
C2 .6606(5) -.0468(5) .0080(3) 4.7(1) Beq C
C3 .7071(5) -.0741(6) -.0539(3) 4.9(1) Beq C
C4 .8128(5) .0030(6) -.0701(3) 5.2(1) Beq C
C5 .8749(5) .1026(6) -.0236(2) 4.6(1) Beq C
C6 .8307(4) .1302(5) .0401(2) 3.55(9) Beq C
C7 .9948(4) .3011(5) .0830(2) 3.62(9) Beq C
C8 1.0730(4) .3967(5) .1298(2) 3.51(9) Beq C
C9 1.1829(4) .4732(5) .1066(2) 3.8(1) Beq C
C10 1.2136(5) .4658(6) .0378(3) 4.8(1) Beq C
C11 1.3173(5) .5417(6) .0184(3) 5.6(1) Beq C
C12 1.3954(5) .6289(6) .0667(3) 5.8(1) Beq C
C13 1.3691(5) .6394(6) .1338(3) 5.4(1) Beq C
C14 1.2639(4) .5635(5) .1553(3) 4.1(1) Beq C
C15 1.2356(5) .5750(6) .2262(3) 5.0(1) Beq C
C16 1.1333(5) .5065(6) .2469(3) 4.8(1) Beq C
C17 1.0469(4) .4177(5) .1990(2) 3.76(9) Beq C
C18 .7154(5) .1890(6) .3100(3) 5.6(1) Beq C
C19 .6169(5) .2459(7) .3555(2) 6.1(1) Beq C
C20 .5353(5) .3550(6) .3098(3) 6.2(1) Beq C
C21 .5847(5) .3510(6) .2398(3) 5.5(1) Beq C
H2' .769 .35 .274 6 Beq H
H2 .579 -0.104 .02 6.1 Beq H
H3 .662 -0.153 -0.089 6.3 Beq H
H4 .846 -0.015 -0.119 6.7 Beq H
H5 .957 .159 -0.036 6 Beq H
H7 1.024 .287 .033 4.7 Beq H
H10 1.156 .401 0 6.1 Beq H
H11 1.338 .533 -0.034 7.3 Beq H
H12 1.474 .687 .052 7.6 Beq H
H13 1.428 .706 .17 7 Beq H
H15 1.297 .639 .263 6.5 Beq H
H16 1.116 .518 .299 6.2 Beq H
H181 .809 .177 .341 7.3 Beq H
H182 .683 .09 .288 7.3 Beq H
H191 .667 .293 .402 8 Beq H
H192 .556 .163 .369 8 Beq H
H201 .55 .457 .333 8 Beq H
H202 .434 .329 .303 8 Beq H
H211 .524 .284 .204 7.3 Beq H
H212 .585 .454 .218 7.3 Beq H

loop_
_geom_angle_atom_site_label_1
_geom_angle_atom_site_label_2
_geom_angle_atom_site_label_3
_geom_angle
_geom_angle_publ_flag
S Ni O 171.60(10) yes
S Ni N1 89.80(10) yes
S Ni N2 91.40(10) yes
O Ni N1 94.80(10) yes
O Ni N2 85.00(10) yes
N1 Ni N2 173.0(2) yes
Ni S C1 98.3(2) yes
Ni O C17 129.0(3) yes
Ni N1 C6 118.4(3) yes
Ni N1 C7 123.0(3) yes
C6 N1 C7 118.5(4) no
Ni N2 C18 120.1(3) yes
Ni N2 C21 119.0(3) yes
Ni N2 H2' 99.2(3) no
C18 N2 C21 104.0(4) no
C18 N2 H2' 101.8(4) no
C21 N2 H2' 111.3(4) no
S C1 C2 122.5(4) no
S C1 C6 118.1(3) no
C2 C1 C6 119.4(4) no
C1 C2 C3 120.8(5) no
C1 C2 H2 119.8(5) no
C3 C2 H2 119.3(5) no
C2 C3 C4 119.4(5) no
C2 C3 H3 120.2(5) no
C4 C3 H3 120.3(5) no
C3 C4 C5 120.7(5) no
C3 C4 H4 119.5(5) no
C5 C4 H4 119.8(5) no
C4 C5 C6 120.8(5) no
C4 C5 H5 119.6(5) no
C6 C5 H5 119.7(4) no
N1 C6 C1 115.3(4) no
N1 C6 C5 125.9(4) no
C1 C6 C5 118.8(4) no
N1 C7 C8 128.2(4) no
N1 C7 H7 116.0(4) no
C8 C7 H7 115.9(4) no
C7 C8 C9 120.1(4) no
C7 C8 C17 120.5(4) no
C9 C8 C17 119.3(4) no
C8 C9 C10 124.1(4) no
C8 C9 C14 119.2(4) no
C10 C9 C14 116.7(4) no
C9 C10 C11 121.7(4) no
C9 C10 H10 119.3(5) no
C11 C10 H10 118.9(5) no
C10 C11 C12 120.8(5) no
C10 C11 H11 119.6(5) no
C12 C11 H11 119.6(5) no
C11 C12 C13 119.5(5) no
C11 C12 H12 120.3(5) no
C13 C12 H12 120.2(5) no
C12 C13 C14 121.3(5) no
C12 C13 H13 119.3(5) no
C14 C13 H13 119.4(5) no
C9 C14 C13 120.0(5) no
C9 C14 C15 118.6(4) no
C13 C14 C15 121.4(4) no
C14 C15 C16 122.0(4) no
C14 C15 H15 119.2(5) no
C16 C15 H15 118.8(5) no
C15 C16 C17 121.3(5) no
C15 C16 H16 119.2(5) no
C17 C16 H16 119.4(5) no
O C17 C8 123.4(4) no
O C17 C16 117.1(4) no
C8 C17 C16 119.4(4) no
N2 C18 C19 106.4(4) no
N2 C18 H181 110.4(5) no
N2 C18 H182 110.4(4) no
C19 C18 H181 109.9(4) no
C19 C18 H182 110.2(5) no
H181 C18 H182 109.5(5) no
C18 C19 C20 105.1(4) no
C18 C19 H191 110.7(4) no
C18 C19 H192 110.7(5) no
C20 C19 H191 110.6(5) no
C20 C19 H192 110.2(4) no
H191 C19 H192 109.5(4) no
C19 C20 C21 105.3(4) no
C19 C20 H201 110.4(4) no
C19 C20 H202 110.8(5) no
C21 C20 H201 110.4(5) no
C21 C20 H202 110.4(4) no
H201 C20 H202 109.5(5) no
N2 C21 C20 106.3(4) no
N2 C21 H211 110.2(5) no
N2 C21 H212 110.3(4) no
C20 C21 H211 110.1(5) no
C20 C21 H212 110.4(5) no
H211 C21 H212 109.5(4) no

loop_
_geom_bond_atom_site_label_1
_geom_bond_atom_site_label_2
_geom_bond_distance
_geom_bond_publ_flag
Ni S 2.1390(10) yes
Ni O 1.841(3) yes
Ni N1 1.869(3) yes
Ni N2 1.948(4) yes
S C1 1.741(5) yes
O C17 1.299(6) yes
N1 C6 1.437(5) yes
N1 C7 1.313(6) yes
N2 C18 1.453(6) yes
N2 C21 1.468(6) yes
N2 H2' 0.770(4) no
C1 C2 1.399(7) no
C1 C6 1.389(6) no
C2 C3 1.368(7) no
C2 H2 1.050(5) no
C3 C4 1.374(7) no
C3 H3 1.050(5) no
C4 C5 1.370(7) no
C4 H4 1.050(5) no
C5 C6 1.390(7) no
C5 H5 1.050(5) no
C7 C8 1.416(6) no
C7 H7 1.050(4) no
C8 C9 1.460(6) no
C8 C17 1.405(6) no
C9 C10 1.401(7) no
C9 C14 1.420(6) no
C10 C11 1.375(8) no
C10 H10 1.050(5) no
C11 C12 1.384(7) no
C11 H11 1.050(6) no
C12 C13 1.353(8) no
C12 H12 1.050(6) no
C13 C14 1.404(7) no
C13 H13 1.050(5) no
C14 C15 1.432(7) no
C15 C16 1.339(7) no
C15 H15 1.050(5) no
C16 C17 1.429(6) no
C16 H16 1.050(5) no
C18 C19 1.527(8) no
C18 H181 1.050(5) no
C18 H182 1.050(5) no
C19 C20 1.504(8) no
C19 H191 1.050(5) no
C19 H192 1.050(6) no
C20 C21 1.503(8) no
C20 H201 1.050(6) no
C20 H202 1.050(5) no
C21 H211 1.050(5) no
C21 H212 1.050(6) no

loop_
_geom_torsion_atom_site_label_1
_geom_torsion_atom_site_label_2
_geom_torsion_atom_site_label_3
_geom_torsion_atom_site_label_4
_geom_torsion
_geom_torsion_publ_flag
O Ni S C1 -120.09(0.74) no
N1 Ni S C1 2.33(0.20) no
N2 Ni S C1 175.47(0.20) no
S Ni O C17 130.90(0.64) no
N1 Ni O C17 8.79(0.40) no
N2 Ni O C17 -164.22(0.39) no
S Ni N1 C6 -0.38(0.29) no
S Ni N1 C7 177.03(0.34) no
O Ni N1 C6 172.48(0.30) no
O Ni N1 C7 -10.11(0.36) no
N2 Ni N1 C6 -100.10(1.29) no
N2 Ni N1 C7 77.31(1.33) no
S Ni N2 C18 70.23(0.34) no
S Ni N2 C21 -59.67(0.35) no
S Ni N2 H2' 179.65(0.29) no
O Ni N2 C18 -102.13(0.35) no
O Ni N2 C21 127.97(0.36) no
O Ni N2 H2' 7.29(0.31) no
N1 Ni N2 C18 169.85(1.14) no
N1 Ni N2 C21 39.95(1.43) no
N1 Ni N2 H2' -80.73(1.33) no
Ni S C1 C2 176.84(0.39) no
Ni S C1 C6 -4.45(0.39) no
Ni O C17 C8 -2.39(0.66) no
Ni O C17 C16 176.86(0.32) no
Ni N1 C6 C1 -2.47(0.50) no
Ni N1 C6 C5 179.02(0.38) no
C7 N1 C6 C1 180.00(0.66) no
C7 N1 C6 C5 1.49(0.65) no
Ni N1 C7 C8 6.15(0.64) no
Ni N1 C7 H7 -173.89(0.28) no
C6 N1 C7 C8 -176.44(0.42) no
C6 N1 C7 H7 3.52(0.59) no
Ni N2 C18 C19 -169.94(0.30) no
Ni N2 C18 H181 70.84(0.49) no
Ni N2 C18 H182 -50.35(0.55) no
C21 N2 C18 C19 -33.68(0.49) no
C21 N2 C18 H181 -152.90(0.43) no
C21 N2 C18 H182 85.91(0.50) no
H2' N2 C18 C19 82.06(0.47) no
H2' N2 C18 H181 -37.16(0.55) no
H2' N2 C18 H182 -158.35(0.45) no
Ni N2 C21 C20 172.52(0.33) no
Ni N2 C21 H211 53.21(0.53) no
Ni N2 C21 H212 -67.79(0.50) no
C18 N2 C21 C20 35.71(0.51) no
C18 N2 C21 H211 -83.60(0.48) no
C18 N2 C21 H212 155.40(0.42) no
H2' N2 C21 C20 -73.15(0.54) no
H2' N2 C21 H211 167.54(0.42) no
H2' N2 C21 H212 46.54(0.57) no
S C1 C2 C3 177.63(0.40) no
S C1 C2 H2 -2.53(0.70) no
C6 C1 C2 C3 -1.06(0.73) no
C6 C1 C2 H2 178.78(0.44) no
S C1 C6 N1 4.81(0.55) no
S C1 C6 C5 -176.57(0.36) no
C2 C1 C6 N1 -176.44(0.41) no
C2 C1 C6 C5 2.18(0.68) no
C1 C2 C3 C4 -1.32(0.77) no
C1 C2 C3 H3 178.78(0.46) no
H2 C2 C3 C4 178.84(0.47) no
H2 C2 C3 H3 -1.05(0.79) no
C2 C3 C4 C5 2.57(0.79) no
C2 C3 C4 H4 -177.47(0.48) no
H3 C3 C4 C5 -177.53(0.48) no
H3 C3 C4 H4 2.43(0.82) no
C3 C4 C5 C6 -1.43(0.79) no
C3 C4 C5 H5 178.47(0.48) no
H4 C4 C5 C6 178.61(0.46) no
H4 C4 C5 H5 -1.49(0.81) no
C4 C5 C6 N1 177.50(0.45) no
C4 C5 C6 C1 -0.97(0.72) no
H5 C5 C6 N1 -2.41(0.75) no
H5 C5 C6 C1 179.13(0.44) no
N1 C7 C8 C9 -177.55(0.42) no
N1 C7 C8 C17 3.26(0.72) no
H7 C7 C8 C9 2.49(0.62) no
H7 C7 C8 C17 -176.70(0.39) no
C7 C8 C9 C10 4.12(0.69) no
C7 C8 C9 C14 -177.11(0.41) no
C17 C8 C9 C10 -176.68(0.45) no
C17 C8 C9 C14 2.09(0.64) no
C7 C8 C17 O -5.40(0.69) no
C7 C8 C17 C16 175.37(0.43) no
C9 C8 C17 O 175.40(0.41) no
C9 C8 C17 C16 -3.83(0.65) no
C8 C9 C10 C11 179.05(0.47) no
C8 C9 C10 H10 -1.05(0.76) no
C14 C9 C10 C11 0.25(0.71) no
C14 C9 C10 H10 -179.85(0.45) no
C8 C9 C14 C13 -179.17(0.44) no
C8 C9 C14 C15 0.75(0.66) no
C10 C9 C14 C13 -0.31(0.68) no
C10 C9 C14 C15 179.61(0.45) no
C9 C10 C11 C12 -0.06(0.75) no
C9 C10 C11 H11 179.77(0.47) no
H10 C10 C11 C12 -179.96(0.58) no
H10 C10 C11 H11 -0.13(0.82) no
C10 C11 C12 C13 -0.08(0.85) no
C10 C11 C12 H12 -179.96(0.61) no
H11 C11 C12 C13 -179.91(0.50) no
H11 C11 C12 H12 0.22(0.88) no
C11 C12 C13 C14 0.00(0.91) no
C11 C12 C13 H13 -179.69(0.51) no
H12 C12 C13 C14 179.89(0.49) no
H12 C12 C13 H13 0.18(0.86) no
C12 C13 C14 C9 0.19(0.77) no
C12 C13 C14 C15 -179.73(0.50) no
H13 C13 C14 C9 179.89(0.45) no
H13 C13 C14 C15 -0.03(0.88) no
C9 C14 C15 C16 -1.91(0.75) no
C9 C14 C15 H15 178.33(0.44) no
C13 C14 C15 C16 178.01(0.50) no
C13 C14 C15 H15 -1.75(0.77) no
C14 C15 C16 C17 0.16(0.79) no
C14 C15 C16 H16 -179.97(0.40) no
H15 C15 C16 C17 179.92(0.51) no
H15 C15 C16 H16 -0.21(0.81) no
C15 C16 C17 O -176.50(0.46) no
C15 C16 C17 C8 2.78(0.73) no
H16 C16 C17 O 3.63(0.70) no
H16 C16 C17 C8 -177.10(0.44) no
N2 C18 C19 C20 19.04(0.54) no
N2 C18 C19 H191 -100.40(0.51) no
N2 C18 C19 H192 138.02(0.42) no
H181 C18 C19 C20 138.60(0.47) no
H181 C18 C19 H191 19.15(0.69) no
H181 C18 C19 H192 -102.42(0.52) no
H182 C18 C19 C20 -100.67(0.51) no
H182 C18 C19 H191 139.88(0.48) no
H182 C18 C19 H192 18.31(0.60) no
C18 C19 C20 C21 2.81(0.56) no
C18 C19 C20 H201 -116.34(0.48) no
C18 C19 C20 H202 122.20(0.49) no
H191 C19 C20 C21 122.34(0.47) no
H191 C19 C20 H201 3.19(0.63) no
H191 C19 C20 H202 -118.28(0.51) no
H192 C19 C20 C21 -116.48(0.47) no
H192 C19 C20 H201 124.37(0.48) no
H192 C19 C20 H202 2.90(0.64) no
C19 C20 C21 N2 -23.56(0.56) no
C19 C20 C21 H211 95.86(0.52) no
C19 C20 C21 H212 -143.17(0.45) no
H201 C20 C21 N2 95.63(0.52) no
H201 C20 C21 H211 -144.95(0.47) no
H201 C20 C21 H212 -23.98(0.62) no
H202 C20 C21 N2 -143.22(0.46) no
H202 C20 C21 H211 -23.80(0.69) no
H202 C20 C21 H212 97.17(0.56) no
